data_7107094
loop_
_publ_author_name
'Celedonio Alvarez'
'Romen Carrillo'
'Raul Garcia-Rodriguez'
'Daniel Miguel'

_publ_section_title
;
 pH-driven dynamic stereoinduction: epimerization upon dimerization in
 rhenium(I) complexes
;
_journal_name_full Chem.Commun.
_journal_page_first 12765
_journal_paper_doi 10.1039/c1cc14799d
_journal_volume 47
_journal_year 2011
_chemical_formula_sum 'C32 H28 Cl2 F3 N O8 P Re S'
_chemical_formula_weight 931.68
_chemical_name_systematic
;
?
;
_space_group_IT_number 14
_symmetry_cell_setting monoclinic
_symmetry_space_group_name_Hall '-P 2ybc'
_symmetry_space_group_name_H-M 'P 1 21/c 1'
_atom_sites_solution_hydrogens geom
_atom_sites_solution_primary direct
_atom_sites_solution_secondary difmap
_audit_creation_method SHELXL-97
_cell_angle_alpha 90.00
_cell_angle_beta 96.309(2)
_cell_angle_gamma 90.00
_cell_formula_units_Z 4
_cell_length_a 16.0976(19)
_cell_length_b 11.2626(14)
_cell_length_c 19.588(2)
_cell_measurement_reflns_used 971
_cell_measurement_temperature 298(2)
_cell_measurement_theta_max 20.18
_cell_measurement_theta_min 2.51
_cell_volume 3529.8(7)
_computing_cell_refinement 'Bruker SMART'
_computing_data_collection 'Bruker SMART'
_computing_data_reduction 'Bruker SAINT'
_computing_molecular_graphics 'Bruker SHELXTL'
_computing_publication_material 'Bruker SHELXTL'
_computing_structure_refinement 'SHELXL-97 (Sheldrick, 1997)'
_computing_structure_solution
;
M. C. Burla, M. Camalli, B. Carrozzini, G. L. Cascarano, C. Giacovazzo,
G. Polidori and R. Spagna. J. Appl. Cryst. (2003). 36, 1103.'
;
_diffrn_ambient_temperature 298(2)
_diffrn_measured_fraction_theta_full 1.000
_diffrn_measured_fraction_theta_max 1.000
_diffrn_measurement_device_type 'CCD area detector'
_diffrn_measurement_method 'phi and omega scans'
_diffrn_radiation_monochromator graphite
_diffrn_radiation_source 'fine-focus sealed tube'
_diffrn_radiation_type MoK\a
_diffrn_radiation_wavelength 0.71073
_diffrn_reflns_av_R_equivalents 0.0932
_diffrn_reflns_av_sigmaI/netI 0.0817
_diffrn_reflns_limit_h_max 19
_diffrn_reflns_limit_h_min -19
_diffrn_reflns_limit_k_max 13
_diffrn_reflns_limit_k_min -13
_diffrn_reflns_limit_l_max 24
_diffrn_reflns_limit_l_min -24
_diffrn_reflns_number 29542
_diffrn_reflns_theta_full 26.02
_diffrn_reflns_theta_max 26.02
_diffrn_reflns_theta_min 1.27
_exptl_absorpt_coefficient_mu 3.764
_exptl_absorpt_correction_T_max 1.000000
_exptl_absorpt_correction_T_min 0.753971
_exptl_absorpt_correction_type multi-scan
_exptl_absorpt_process_details SADABS
_exptl_crystal_colour COLORLESS
_exptl_crystal_density_diffrn 1.753
_exptl_crystal_density_method 'not measured'
_exptl_crystal_description BLOCK
_exptl_crystal_F_000 1832
_exptl_crystal_size_max 0.25
_exptl_crystal_size_mid 0.11
_exptl_crystal_size_min 0.09
_refine_diff_density_max 1.200
_refine_diff_density_min -1.034
_refine_diff_density_rms 0.170
_refine_ls_extinction_method none
_refine_ls_goodness_of_fit_ref 1.027
_refine_ls_hydrogen_treatment constr
_refine_ls_matrix_type full
_refine_ls_number_parameters 446
_refine_ls_number_reflns 6948
_refine_ls_number_restraints 0
_refine_ls_restrained_S_all 1.027
_refine_ls_R_factor_all 0.1041
_refine_ls_R_factor_gt 0.0476
_refine_ls_shift/su_max 0.001
_refine_ls_shift/su_mean 0.000
_refine_ls_structure_factor_coef Fsqd
_refine_ls_weighting_details 'calc w=1/[\s^2^(Fo^2^)+(0.0741P)^2^+3.3016P] where P=(Fo^2^+2Fc^2^)/3'
_refine_ls_weighting_scheme calc
_refine_ls_wR_factor_gt 0.1130
_refine_ls_wR_factor_ref 0.1499
_reflns_number_gt 4292
_reflns_number_total 6948
_reflns_threshold_expression >2sigma(I)
_cod_data_source_file c1cc14799d.txt
_cod_data_source_block Compound_7a_rg558bm
_cod_original_cell_volume 3529.7(7)
_cod_original_sg_symbol_H-M P2(1)/c
_cod_database_code 7107094

loop_
_symmetry_equiv_pos_as_xyz
'x, y, z'
'-x, y+1/2, -z+1/2'
'-x, -y, -z'
'x, -y-1/2, z-1/2'

loop_
_atom_site_label
_atom_site_type_symbol
_atom_site_fract_x
_atom_site_fract_y
_atom_site_fract_z
_atom_site_U_iso_or_equiv
_atom_site_adp_type
_atom_site_occupancy
_atom_site_symmetry_multiplicity
_atom_site_calc_flag
_atom_site_refinement_flags
Re1 Re 0.31542(2) 0.92655(3) 0.523547(18) 0.03886(14) Uani 1 1 d .
P1 P 0.26951(14) 0.7174(2) 0.50029(11) 0.0354(5) Uani 1 1 d .
N1 N 0.2805(5) 0.9107(6) 0.6277(4) 0.0413(18) Uani 1 1 d .
C1 C 0.3323(7) 0.9473(8) 0.4291(6) 0.054(3) Uani 1 1 d .
O1 O 0.3429(6) 0.9629(8) 0.3725(4) 0.081(3) Uani 1 1 d .
C2 C 0.4285(8) 0.8836(10) 0.5432(5) 0.060(3) Uani 1 1 d .
O2 O 0.4992(5) 0.8591(9) 0.5565(5) 0.090(3) Uani 1 1 d .
C3 C 0.3497(8) 1.0923(12) 0.5406(5) 0.067(3) Uani 1 1 d .
O3 O 0.3770(7) 1.1856(8) 0.5473(5) 0.103(3) Uani 1 1 d .
O4 O 0.1830(4) 0.9712(6) 0.5185(3) 0.0508(17) Uani 1 1 d G
H4 H 0.1530 1.0177 0.4798 0.061 Uiso 1 1 d G
O5 O 0.2303(8) 1.1840(9) 0.6295(7) 0.124(4) Uani 1 1 d .
C11 C 0.3318(6) 0.8702(10) 0.6815(5) 0.052(2) Uani 1 1 d .
H11 H 0.3848 0.8435 0.6741 0.062 Uiso 1 1 calc R
C12 C 0.3091(9) 0.8670(12) 0.7462(6) 0.077(4) Uani 1 1 d .
H12 H 0.3466 0.8396 0.7823 0.092 Uiso 1 1 calc R
C13 C 0.2306(9) 0.9045(11) 0.7584(6) 0.069(3) Uani 1 1 d .
H13 H 0.2150 0.9047 0.8027 0.083 Uiso 1 1 calc R
C14 C 0.1774(8) 0.9403(10) 0.7054(6) 0.068(3) Uani 1 1 d .
H14 H 0.1231 0.9615 0.7122 0.082 Uiso 1 1 calc R
C15 C 0.2027(7) 0.9460(8) 0.6405(5) 0.049(2) Uani 1 1 d .
C16 C 0.1418(7) 0.9818(11) 0.5793(6) 0.066(3) Uani 1 1 d .
H16 H 0.0972 0.9221 0.5755 0.079 Uiso 1 1 calc R
C17 C 0.1004(8) 1.0982(10) 0.5850(7) 0.067(3) Uani 1 1 d .
H17A H 0.0632 1.1126 0.5435 0.080 Uiso 1 1 calc R
H17B H 0.0668 1.0956 0.6232 0.080 Uiso 1 1 calc R
C18 C 0.1596(11) 1.1961(16) 0.5955(8) 0.098(5) Uani 1 1 d .
C19 C 0.1339(13) 1.3169(13) 0.5610(11) 0.156(9) Uani 1 1 d .
H19A H 0.1634 1.3801 0.5860 0.234 Uiso 1 1 calc R
H19B H 0.0748 1.3285 0.5612 0.234 Uiso 1 1 calc R
H19C H 0.1475 1.3167 0.5145 0.234 Uiso 1 1 calc R
C21 C 0.1748(6) 0.6982(8) 0.4404(4) 0.042(2) Uani 1 1 d .
C22 C 0.1496(6) 0.7799(9) 0.3916(5) 0.045(2) Uani 1 1 d .
H22 H 0.1792 0.8509 0.3920 0.054 Uiso 1 1 calc R
C23 C 0.0835(7) 0.7651(11) 0.3416(5) 0.061(3) Uani 1 1 d .
H23 H 0.0672 0.8247 0.3101 0.073 Uiso 1 1 calc R
C24 C 0.0426(8) 0.6574(12) 0.3406(6) 0.071(3) Uani 1 1 d .
H24 H -0.0006 0.6419 0.3062 0.086 Uiso 1 1 calc R
C25 C 0.0643(7) 0.5739(12) 0.3890(7) 0.077(4) Uani 1 1 d .
H25 H 0.0350 0.5028 0.3883 0.092 Uiso 1 1 calc R
C26 C 0.1302(7) 0.5938(9) 0.4397(6) 0.062(3) Uani 1 1 d .
H26 H 0.1442 0.5365 0.4733 0.075 Uiso 1 1 calc R
C31 C 0.3440(6) 0.6187(9) 0.4648(5) 0.043(2) Uani 1 1 d .
C32 C 0.4105(6) 0.6613(9) 0.4340(5) 0.050(3) Uani 1 1 d .
H32 H 0.4189 0.7429 0.4324 0.060 Uiso 1 1 calc R
C33 C 0.4653(7) 0.5867(11) 0.4054(6) 0.068(3) Uani 1 1 d .
H33 H 0.5113 0.6173 0.3864 0.082 Uiso 1 1 calc R
C34 C 0.4510(8) 0.4685(12) 0.4053(7) 0.075(4) Uani 1 1 d .
H34 H 0.4871 0.4175 0.3857 0.090 Uiso 1 1 calc R
C35 C 0.3843(7) 0.4232(11) 0.4337(7) 0.073(3) Uani 1 1 d .
H35 H 0.3750 0.3417 0.4332 0.087 Uiso 1 1 calc R
C36 C 0.3307(7) 0.4974(10) 0.4631(6) 0.064(3) Uani 1 1 d .
H36 H 0.2850 0.4659 0.4820 0.077 Uiso 1 1 calc R
C41 C 0.2448(5) 0.6439(8) 0.5786(5) 0.040(2) Uani 1 1 d .
C42 C 0.3066(7) 0.5854(10) 0.6201(6) 0.063(3) Uani 1 1 d .
H42 H 0.3595 0.5749 0.6061 0.076 Uiso 1 1 calc R
C43 C 0.2875(10) 0.5414(11) 0.6847(6) 0.086(4) Uani 1 1 d .
H43 H 0.3279 0.5004 0.7130 0.103 Uiso 1 1 calc R
C44 C 0.2115(10) 0.5588(12) 0.7050(6) 0.082(4) Uani 1 1 d .
H44 H 0.2001 0.5309 0.7476 0.099 Uiso 1 1 calc R
C45 C 0.1510(9) 0.6167(11) 0.6639(6) 0.073(3) Uani 1 1 d .
H45 H 0.0984 0.6276 0.6784 0.088 Uiso 1 1 calc R
C46 C 0.1676(6) 0.6591(9) 0.6013(5) 0.050(3) Uani 1 1 d .
H46 H 0.1259 0.6988 0.5736 0.060 Uiso 1 1 calc R
S51 S 0.0858(2) 1.1501(3) 0.36605(17) 0.0741(9) Uani 1 1 d .
O51 O 0.1461(8) 1.1050(11) 0.4161(6) 0.135(4) Uani 1 1 d .
O52 O 0.0268(7) 1.2198(12) 0.3937(8) 0.167(6) Uani 1 1 d .
O53 O 0.0589(10) 1.0652(10) 0.3150(6) 0.159(6) Uani 1 1 d .
C51 C 0.1449(12) 1.2532(15) 0.3227(9) 0.099(5) Uani 1 1 d .
F51 F 0.1818(6) 1.3326(9) 0.3599(5) 0.136(4) Uani 1 1 d .
F52 F 0.0922(9) 1.3132(10) 0.2772(6) 0.192(6) Uani 1 1 d .
F53 F 0.1979(11) 1.2052(12) 0.2907(8) 0.227(9) Uani 1 1 d .
C95 C 0.6010(11) 0.8168(17) 0.2699(9) 0.133(7) Uani 1 1 d .
H95A H 0.6336 0.8725 0.2461 0.160 Uiso 1 1 calc R
H95B H 0.6352 0.7899 0.3109 0.160 Uiso 1 1 calc R
Cl1 Cl 0.5734(4) 0.6979(5) 0.2176(3) 0.156(2) Uani 1 1 d .
Cl2 Cl 0.5109(4) 0.8874(6) 0.2932(4) 0.164(2) Uani 1 1 d .

loop_
_atom_site_aniso_label
_atom_site_aniso_U_11
_atom_site_aniso_U_22
_atom_site_aniso_U_33
_atom_site_aniso_U_23
_atom_site_aniso_U_13
_atom_site_aniso_U_12
Re1 0.0419(2) 0.0417(2) 0.0337(2) 0.00170(19) 0.00744(14) -0.00365(19)
P1 0.0326(12) 0.0384(13) 0.0348(12) 0.0014(10) 0.0023(9) -0.0016(10)
N1 0.049(5) 0.044(5) 0.031(4) -0.004(3) 0.004(3) -0.002(4)
C1 0.058(7) 0.042(6) 0.063(7) -0.001(5) 0.016(5) -0.002(5)
O1 0.102(7) 0.108(7) 0.038(4) 0.007(4) 0.032(4) -0.006(5)
C2 0.085(9) 0.057(7) 0.041(6) -0.008(5) 0.019(6) -0.023(6)
O2 0.039(5) 0.132(8) 0.098(7) -0.013(6) 0.002(4) -0.003(5)
C3 0.073(8) 0.094(10) 0.038(6) -0.008(6) 0.020(5) -0.014(7)
O3 0.130(9) 0.057(6) 0.127(8) -0.026(6) 0.040(7) -0.048(6)
O4 0.058(4) 0.054(4) 0.041(4) 0.008(3) 0.010(3) 0.015(3)
O5 0.129(10) 0.076(7) 0.165(12) 0.000(7) 0.003(9) -0.014(7)
C11 0.046(6) 0.066(7) 0.042(6) 0.002(5) -0.001(5) -0.002(5)
C12 0.099(11) 0.085(9) 0.044(7) 0.020(6) -0.005(7) -0.013(8)
C13 0.090(9) 0.083(9) 0.038(6) 0.010(6) 0.020(6) -0.004(7)
C14 0.088(9) 0.069(8) 0.053(7) 0.003(6) 0.034(6) -0.002(7)
C15 0.063(7) 0.046(6) 0.040(5) -0.001(4) 0.012(5) -0.001(5)
C16 0.063(7) 0.071(8) 0.065(8) 0.011(6) 0.018(6) 0.019(6)
C17 0.060(8) 0.066(8) 0.075(8) -0.008(6) 0.013(6) 0.012(6)
C18 0.091(12) 0.123(14) 0.081(10) -0.021(9) 0.011(9) 0.046(11)
C19 0.21(2) 0.058(10) 0.21(2) 0.041(12) 0.065(18) 0.027(12)
C21 0.041(5) 0.051(6) 0.033(5) 0.001(4) 0.000(4) 0.004(4)
C22 0.047(6) 0.047(6) 0.043(5) -0.003(5) 0.009(4) 0.003(5)
C23 0.066(7) 0.071(8) 0.042(6) 0.000(6) -0.003(5) 0.011(6)
C24 0.067(8) 0.078(9) 0.061(8) -0.011(7) -0.028(6) 0.009(7)
C25 0.061(8) 0.079(9) 0.086(9) -0.016(8) -0.014(7) -0.018(7)
C26 0.061(7) 0.052(7) 0.068(7) 0.006(5) -0.015(6) -0.016(5)
C31 0.038(5) 0.047(6) 0.042(5) -0.001(4) -0.003(4) 0.004(4)
C32 0.058(7) 0.048(6) 0.046(6) 0.003(5) 0.008(5) 0.007(5)
C33 0.057(7) 0.077(9) 0.073(8) -0.015(7) 0.017(6) 0.005(6)
C34 0.070(9) 0.071(9) 0.083(9) -0.020(7) 0.008(7) 0.021(7)
C35 0.066(8) 0.056(7) 0.098(10) -0.017(7) 0.016(7) -0.002(6)
C36 0.062(7) 0.054(7) 0.079(8) -0.003(6) 0.023(6) 0.008(6)
C41 0.035(5) 0.044(5) 0.040(5) 0.002(4) 0.005(4) -0.002(4)
C42 0.056(7) 0.075(8) 0.055(7) 0.012(6) -0.007(5) 0.004(6)
C43 0.115(12) 0.081(10) 0.057(8) 0.032(7) -0.013(8) 0.000(8)
C44 0.119(12) 0.084(10) 0.050(7) 0.010(7) 0.035(8) -0.024(9)
C45 0.087(9) 0.073(8) 0.063(8) 0.002(7) 0.025(7) -0.013(7)
C46 0.052(6) 0.052(6) 0.049(6) 0.002(5) 0.017(5) -0.004(5)
S51 0.074(2) 0.077(2) 0.068(2) 0.0247(18) -0.0067(17) 0.0051(18)
O51 0.143(10) 0.166(11) 0.092(8) 0.064(7) -0.008(7) 0.051(8)
O52 0.094(9) 0.159(12) 0.258(17) 0.016(11) 0.066(10) 0.042(8)
O53 0.242(16) 0.114(9) 0.110(9) -0.004(8) -0.024(10) -0.084(10)
C51 0.118(14) 0.085(12) 0.092(11) -0.004(10) -0.006(10) -0.013(10)
F51 0.144(9) 0.105(7) 0.154(9) -0.021(7) -0.013(7) -0.046(6)
F52 0.252(15) 0.137(10) 0.165(11) 0.086(9) -0.071(11) -0.063(10)
F53 0.305(19) 0.161(12) 0.256(16) -0.068(12) 0.217(16) -0.084(12)
C95 0.113(14) 0.154(17) 0.129(15) -0.038(13) -0.003(11) 0.000(12)
Cl1 0.167(5) 0.119(4) 0.170(5) -0.032(4) -0.040(4) 0.012(3)
Cl2 0.133(4) 0.161(5) 0.200(6) -0.017(4) 0.032(4) 0.014(4)

loop_
_atom_type_symbol
_atom_type_description
_atom_type_scat_dispersion_real
_atom_type_scat_dispersion_imag
_atom_type_scat_source
C C 0.0033 0.0016 'International Tables Vol C Tables 4.2.6.8 and 6.1.1.4'
H H 0.0000 0.0000 'International Tables Vol C Tables 4.2.6.8 and 6.1.1.4'
N N 0.0061 0.0033 'International Tables Vol C Tables 4.2.6.8 and 6.1.1.4'
O O 0.0106 0.0060 'International Tables Vol C Tables 4.2.6.8 and 6.1.1.4'
F F 0.0171 0.0103 'International Tables Vol C Tables 4.2.6.8 and 6.1.1.4'
P P 0.1023 0.0942 'International Tables Vol C Tables 4.2.6.8 and 6.1.1.4'
S S 0.1246 0.1234 'International Tables Vol C Tables 4.2.6.8 and 6.1.1.4'
Re Re -1.0185 7.2310 'International Tables Vol C Tables 4.2.6.8 and 6.1.1.4'
Cl Cl 0.1484 0.1585 'International Tables Vol C Tables 4.2.6.8 and 6.1.1.4'

loop_
_geom_angle_atom_site_label_1
_geom_angle_atom_site_label_2
_geom_angle_atom_site_label_3
_geom_angle
C2 Re1 C1 89.5(4)
C2 Re1 C3 87.8(5)
C1 Re1 C3 88.9(4)
C2 Re1 O4 170.7(3)
C1 Re1 O4 99.8(4)
C3 Re1 O4 92.5(4)
C2 Re1 N1 97.5(4)
C1 Re1 N1 172.9(4)
C3 Re1 N1 90.9(3)
O4 Re1 N1 73.2(3)
C2 Re1 P1 93.2(3)
C1 Re1 P1 90.5(3)
C3 Re1 P1 178.9(4)
O4 Re1 P1 86.60(19)
N1 Re1 P1 89.5(2)
C41 P1 C31 104.8(4)
C41 P1 C21 104.0(4)
C31 P1 C21 102.7(4)
C41 P1 Re1 111.2(3)
C31 P1 Re1 116.8(3)
C21 P1 Re1 116.0(3)
C11 N1 C15 116.9(8)
C11 N1 Re1 124.1(6)
C15 N1 Re1 118.9(6)
O1 C1 Re1 178.3(9)
O2 C2 Re1 178.4(10)
O3 C3 Re1 172.7(11)
C16 O4 Re1 121.5(6)
N1 C11 C12 122.3(10)
C11 C12 C13 120.0(11)
C14 C13 C12 118.7(10)
C13 C14 C15 120.1(12)
N1 C15 C14 121.8(10)
N1 C15 C16 117.4(8)
C14 C15 C16 120.6(10)
O4 C16 C17 113.0(9)
O4 C16 C15 108.5(8)
C17 C16 C15 115.6(10)
C18 C17 C16 112.9(11)
O5 C18 C17 122.0(15)
O5 C18 C19 120.4(18)
C17 C18 C19 117.6(14)
C22 C21 C26 117.3(9)
C22 C21 P1 122.2(7)
C26 C21 P1 120.2(7)
C21 C22 C23 124.5(10)
C22 C23 C24 116.6(11)
C25 C24 C23 120.9(11)
C24 C25 C26 120.5(11)
C21 C26 C25 120.0(11)
C32 C31 C36 117.5(9)
C32 C31 P1 122.0(8)
C36 C31 P1 120.3(8)
C31 C32 C33 122.0(10)
C34 C33 C32 118.8(11)
C33 C34 C35 120.8(12)
C34 C35 C36 120.2(12)
C35 C36 C31 120.6(11)
C46 C41 C42 119.2(9)
C46 C41 P1 120.2(7)
C42 C41 P1 120.1(8)
C41 C42 C43 118.4(11)
C44 C43 C42 120.4(12)
C43 C44 C45 120.9(12)
C44 C45 C46 119.9(12)
C45 C46 C41 121.2(11)
O52 S51 O51 112.6(9)
O52 S51 O53 119.2(10)
O51 S51 O53 112.6(8)
O52 S51 C51 104.0(9)
O51 S51 C51 101.9(8)
O53 S51 C51 104.1(8)
F53 C51 F51 107.2(17)
F53 C51 F52 107.6(17)
F51 C51 F52 104.4(15)
F53 C51 S51 113.1(13)
F51 C51 S51 115.6(13)
F52 C51 S51 108.3(13)
Cl1 C95 Cl2 110.0(10)

loop_
_geom_bond_atom_site_label_1
_geom_bond_atom_site_label_2
_geom_bond_distance
Re1 C2 1.883(14)
Re1 C1 1.913(11)
Re1 C3 1.965(14)
Re1 O4 2.182(7)
Re1 N1 2.183(7)
Re1 P1 2.495(2)
P1 C41 1.826(9)
P1 C31 1.827(10)
P1 C21 1.832(9)
N1 C11 1.344(12)
N1 C15 1.363(12)
C1 O1 1.154(12)
C2 O2 1.172(14)
C3 O3 1.141(13)
O4 C16 1.429(12)
O5 C18 1.261(17)
C11 C12 1.358(14)
C12 C13 1.379(17)
C13 C14 1.333(16)
C14 C15 1.379(14)
C15 C16 1.519(14)
C16 C17 1.480(14)
C17 C18 1.46(2)
C18 C19 1.55(2)
C21 C22 1.356(12)
C21 C26 1.377(13)
C22 C23 1.375(13)
C23 C24 1.380(16)
C24 C25 1.354(16)
C25 C26 1.390(15)
C31 C32 1.372(13)
C31 C36 1.382(14)
C32 C33 1.382(14)
C33 C34 1.351(16)
C34 C35 1.362(17)
C35 C36 1.372(14)
C41 C46 1.376(12)
C41 C42 1.380(13)
C42 C43 1.424(17)
C43 C44 1.340(19)
C44 C45 1.360(18)
C45 C46 1.370(14)
S51 O52 1.387(12)
S51 O51 1.397(10)
S51 O53 1.416(11)
S51 C51 1.775(17)
C51 F53 1.238(19)
C51 F51 1.260(16)
C51 F52 1.345(18)
C95 Cl1 1.715(17)
C95 Cl2 1.757(17)
